data_7159434
loop_
_publ_author_name
'Moreno-Rodriguez, Nazaret'
'Borrego, L. Gabriel'
'Recio, Roc&#xed;o'
'Valdivia, Victoria'
'Nicasio, M. Carmen'
'&#xc1;lvarez, Eleuterio'
'Khiar, Noureddine'
'Fern&#xe1;ndez, Inmaculada'

_publ_section_title
;
 Synthesis and characterization of enantiopure chiral NH<sub>2</sub>/SO
 palladium complexes.
;
_journal_issue 28
_journal_name_full 'Organic &amp; biomolecular chemistry'
_journal_page_first 5827
_journal_page_last 5839
_journal_paper_doi 10.1039/d3ob00816a
_journal_volume 21
_journal_year 2023
_chemical_absolute_configuration rmad
_chemical_formula_moiety 'C18 H25 N O3 S2'
_chemical_formula_sum 'C18 H25 N O3 S2'
_chemical_formula_weight 367.51
_space_group_crystal_system hexagonal
_space_group_IT_number 169
_space_group_name_Hall 'P 61'
_space_group_name_H-M_alt 'P 61'
_atom_sites_solution_hydrogens mixed
_audit_block_doi 10.5517/ccdc.csd.cc2269sd
_audit_creation_method SHELXL-2016/6
_audit_update_record
;
2019-04-28 deposited with the CCDC.	2023-06-27 downloaded from the CCDC.
;
_cell_angle_alpha 90
_cell_angle_beta 90
_cell_angle_gamma 120
_cell_formula_units_Z 6
_cell_length_a 14.1201(3)
_cell_length_b 14.1201(3)
_cell_length_c 19.4225(6)
_cell_measurement_reflns_used 8361
_cell_measurement_temperature 193(2)
_cell_measurement_theta_max 22.85
_cell_measurement_theta_min 2.68
_cell_volume 3353.60(14)
_computing_cell_refinement 'APEX2 Software Suite (Bruker, 2007)'
_computing_data_collection 'APEX2 Software Suite (Bruker, 2007)'
_computing_data_reduction 'APEX2 Software Suite (Bruker, 2007)'
_computing_molecular_graphics 'SHELXTL (Sheldrick, 2008)'
_computing_publication_material 'SHELXTL and publCIF (Westrip, 2010)'
_computing_structure_refinement 'SHELXL-2016/6 (Sheldrick, 2016)'
_computing_structure_solution 'SIR2002 (Burla et al., 2003)'
_diffrn_ambient_temperature 193(2)
_diffrn_detector_area_resol_mean 8.26
_diffrn_measured_fraction_theta_full 0.998
_diffrn_measured_fraction_theta_max 0.998
_diffrn_measurement_device_type
;
 Bruker-Nonius X8kappa APEX II CCD area detector
;
_diffrn_measurement_method 'phi and omega scans with narrow frames'
_diffrn_radiation_monochromator graphite
_diffrn_radiation_source 'fine-focus sealed tube'
_diffrn_radiation_type MoK\a
_diffrn_radiation_wavelength 0.71073
_diffrn_reflns_av_R_equivalents 0.0773
_diffrn_reflns_av_unetI/netI 0.0379
_diffrn_reflns_Laue_measured_fraction_full 0.998
_diffrn_reflns_Laue_measured_fraction_max 0.998
_diffrn_reflns_limit_h_max 16
_diffrn_reflns_limit_h_min -16
_diffrn_reflns_limit_k_max 16
_diffrn_reflns_limit_k_min -14
_diffrn_reflns_limit_l_max 23
_diffrn_reflns_limit_l_min -14
_diffrn_reflns_number 29542
_diffrn_reflns_point_group_measured_fraction_full 0.812
_diffrn_reflns_point_group_measured_fraction_max 0.812
_diffrn_reflns_theta_full 25.242
_diffrn_reflns_theta_max 25.248
_diffrn_reflns_theta_min 1.665
_exptl_absorpt_coefficient_mu 0.251
_exptl_absorpt_correction_T_max 0.9633
_exptl_absorpt_correction_T_min 0.8847
_exptl_absorpt_correction_type multi-scan
_exptl_absorpt_process_details
;
program SADABS, Bruker (2001).
;
_exptl_crystal_colour colourless
_exptl_crystal_density_diffrn 1.092
_exptl_crystal_density_method 'not measured'
_exptl_crystal_description needle
_exptl_crystal_F_000 1176
_exptl_crystal_size_max 0.500
_exptl_crystal_size_mid 0.200
_exptl_crystal_size_min 0.150
_refine_diff_density_max 0.255
_refine_diff_density_min -0.215
_refine_diff_density_rms 0.053
_refine_ls_abs_structure_details
;
 Flack x determined using 877 quotients [(I+)-(I-)]/[(I+)+(I-)]
 (Parsons, Flack and Wagner, Acta Cryst. B69 (2013) 249-259).
;
_refine_ls_abs_structure_Flack 0.10(7)
_refine_ls_extinction_method none
_refine_ls_goodness_of_fit_ref 1.039
_refine_ls_hydrogen_treatment mixed
_refine_ls_matrix_type full
_refine_ls_number_parameters 229
_refine_ls_number_reflns 3288
_refine_ls_number_restraints 122
_refine_ls_restrained_S_all 1.026
_refine_ls_R_factor_all 0.0754
_refine_ls_R_factor_gt 0.0631
_refine_ls_shift/su_max 0.006
_refine_ls_shift/su_mean 0.000
_refine_ls_structure_factor_coef Fsqd
_refine_ls_weighting_details 'w=1/[\s^2^(Fo^2^)+(0.0935P)^2^+2.4256P] where P=(Fo^2^+2Fc^2^)/3'
_refine_ls_weighting_scheme calc
_refine_ls_wR_factor_gt 0.1643
_refine_ls_wR_factor_ref 0.1736
_reflns_Friedel_coverage 0.578
_reflns_Friedel_fraction_full 0.614
_reflns_Friedel_fraction_max 0.614
_reflns_number_gt 2788
_reflns_number_total 3288
_reflns_threshold_expression 'I > 2\s(I)'
_cod_data_source_file d3ob00816a2.cif
_cod_data_source_block 3c
_cod_depositor_comments 'Adding full bibliography for 7159420--7159436.cif.'
_cod_original_cell_volume 3353.60(18)
_cod_database_code 7159434
_shelx_shelxl_version_number 2016/6
_shelx_space_group_comment
;
The symmetry employed for this shelxl refinement is uniquely defined
by the following loop, which should always be used as a source of
symmetry information in preference to the above space-group names.
They are only intended as comments.
;
_shelx_estimated_absorpt_t_min 0.885
_shelx_estimated_absorpt_t_max 0.963

loop_
_space_group_symop_operation_xyz
'x, y, z'
'-y, x-y, z+1/3'
'-x+y, -x, z+2/3'
'-x, -y, z+1/2'
'y, -x+y, z+5/6'
'x-y, x, z+1/6'

loop_
_atom_site_label
_atom_site_type_symbol
_atom_site_fract_x
_atom_site_fract_y
_atom_site_fract_z
_atom_site_U_iso_or_equiv
_atom_site_adp_type
_atom_site_occupancy
_atom_site_site_symmetry_order
_atom_site_calc_flag
_atom_site_refinement_flags_posn
_atom_site_refinement_flags_adp
_atom_site_refinement_flags_occupancy
_atom_site_disorder_assembly
_atom_site_disorder_group
S1 S 0.72504(15) 0.22059(14) 0.94565(10) 0.0634(5) Uani 1 1 d . . . . .
S2 S 0.66826(13) -0.02331(12) 0.78369(10) 0.0562(4) Uani 1 1 d . . . . .
O1 O 0.7078(5) 0.3147(4) 0.9580(3) 0.0802(15) Uani 1 1 d . . . . .
O2 O 0.6418(4) -0.1141(4) 0.8338(3) 0.0646(13) Uani 1 1 d . . . . .
N1 N 0.6804(5) 0.1663(4) 0.8700(3) 0.0556(13) Uani 1 1 d D . . . .
H1N H 0.697(5) 0.216(5) 0.836(3) 0.067 Uiso 1 1 d D U . . .
C1 C 0.5724(5) 0.0679(5) 0.8658(4) 0.0518(14) Uani 1 1 d . . . . .
H1 H 0.568543 0.016136 0.902283 0.062 Uiso 1 1 calc R U . . .
C2 C 0.5637(5) 0.0140(5) 0.7959(4) 0.0562(16) Uani 1 1 d . . . . .
H2A H 0.569990 0.065006 0.758899 0.067 Uiso 1 1 calc R U . . .
H2B H 0.490802 -0.052458 0.791996 0.067 Uiso 1 1 calc R U . . .
C3 C 0.4740(6) 0.0827(5) 0.8744(4) 0.0621(17) Uani 1 1 d D U . . .
C4 C 0.4813(8) 0.1840(7) 0.8722(6) 0.101(3) Uani 1 1 d D U . . .
H4 H 0.549798 0.247957 0.864189 0.121 Uiso 1 1 calc R U . . .
C5 C 0.3874(10) 0.1919(9) 0.8817(9) 0.141(5) Uani 1 1 d D U . . .
H5 H 0.393054 0.261742 0.883809 0.169 Uiso 1 1 calc R U . . .
C6 C 0.2861(10) 0.0984(10) 0.8880(9) 0.143(5) Uani 1 1 d D U . . .
H6 H 0.221668 0.103624 0.889809 0.172 Uiso 1 1 calc R U . . .
C7 C 0.2793(8) -0.0010(9) 0.8917(7) 0.104(3) Uani 1 1 d D U . . .
H7 H 0.210422 -0.065116 0.898692 0.125 Uiso 1 1 calc R U . . .
C8 C 0.3720(6) -0.0086(6) 0.8852(5) 0.077(2) Uani 1 1 d D U . . .
H8 H 0.366172 -0.078446 0.888286 0.093 Uiso 1 1 calc R U . . .
C9 C 0.8721(8) 0.2840(10) 0.9299(6) 0.101(4) Uani 1 1 d . . . . .
C10 C 0.8902(15) 0.1832(18) 0.9187(11) 0.197(9) Uani 1 1 d . U . . .
H10A H 0.875014 0.159398 0.870574 0.296 Uiso 1 1 calc R U . . .
H10B H 0.840719 0.122930 0.948840 0.296 Uiso 1 1 calc R U . . .
H10C H 0.966090 0.204769 0.929743 0.296 Uiso 1 1 calc R U . . .
C11 C 0.9064(9) 0.3589(11) 0.8705(8) 0.137(5) Uani 1 1 d . U . . .
H11A H 0.885268 0.414430 0.878109 0.205 Uiso 1 1 calc R U . . .
H11B H 0.870814 0.317374 0.828697 0.205 Uiso 1 1 calc R U . . .
H11C H 0.985968 0.394624 0.865141 0.205 Uiso 1 1 calc R U . . .
C12 C 0.9256(11) 0.3494(14) 0.9946(8) 0.167(7) Uani 1 1 d . U . . .
H12A H 1.004854 0.393178 0.987654 0.250 Uiso 1 1 calc R U . . .
H12B H 0.910207 0.299211 1.033352 0.250 Uiso 1 1 calc R U . . .
H12C H 0.896365 0.397851 1.004651 0.250 Uiso 1 1 calc R U . . .
C13 C 0.6207(5) -0.0806(5) 0.7008(4) 0.0578(16) Uani 1 1 d . . . . .
C14 C 0.5312(6) -0.1852(5) 0.6938(5) 0.068(2) Uani 1 1 d . . . . .
H14 H 0.498086 -0.230177 0.732951 0.082 Uiso 1 1 calc R U . . .
C15 C 0.4920(7) -0.2218(7) 0.6284(5) 0.080(2) Uani 1 1 d . . . . .
H15 H 0.431402 -0.293368 0.622298 0.095 Uiso 1 1 calc R U . . .
C16 C 0.5394(8) -0.1563(8) 0.5718(5) 0.088(3) Uani 1 1 d . . . . .
H16 H 0.508990 -0.182501 0.527492 0.105 Uiso 1 1 calc R U . . .
C17 C 0.6284(9) -0.0553(8) 0.5779(5) 0.089(3) Uani 1 1 d . . . . .
H17 H 0.662781 -0.012279 0.538213 0.107 Uiso 1 1 calc R U . . .
C18 C 0.6689(7) -0.0156(6) 0.6442(5) 0.072(2) Uani 1 1 d . . . . .
H18 H 0.729514 0.056086 0.649817 0.087 Uiso 1 1 calc R U . . .
O3 O 0.7251(5) 0.2700(5) 0.7308(3) 0.0685(13) Uani 1 1 d D . . . .
H1W H 0.781(4) 0.268(6) 0.709(3) 0.082 Uiso 1 1 d D U . . .
H2W H 0.687(5) 0.281(6) 0.699(3) 0.082 Uiso 1 1 d D U . . .

loop_
_atom_site_aniso_label
_atom_site_aniso_U_11
_atom_site_aniso_U_22
_atom_site_aniso_U_33
_atom_site_aniso_U_23
_atom_site_aniso_U_13
_atom_site_aniso_U_12
S1 0.0852(11) 0.0674(10) 0.0428(9) -0.0089(8) -0.0102(9) 0.0422(9)
S2 0.0596(8) 0.0436(7) 0.0585(10) -0.0052(7) 0.0014(8) 0.0205(7)
O1 0.100(4) 0.077(3) 0.068(4) -0.023(3) -0.005(3) 0.048(3)
O2 0.072(3) 0.060(3) 0.068(3) 0.003(2) 0.002(3) 0.038(2)
N1 0.081(4) 0.052(3) 0.037(3) -0.010(2) -0.009(3) 0.036(3)
C1 0.068(3) 0.044(3) 0.047(4) 0.000(3) -0.004(3) 0.031(3)
C2 0.069(4) 0.049(3) 0.050(4) -0.007(3) -0.002(3) 0.029(3)
C3 0.082(4) 0.065(4) 0.055(4) -0.004(3) -0.014(4) 0.049(3)
C4 0.110(6) 0.072(4) 0.136(10) 0.006(6) -0.023(7) 0.058(5)
C5 0.147(8) 0.115(7) 0.212(16) -0.015(9) -0.038(10) 0.104(6)
C6 0.116(7) 0.152(9) 0.202(14) -0.037(10) -0.047(9) 0.097(7)
C7 0.093(6) 0.121(6) 0.111(9) -0.011(7) -0.011(6) 0.062(5)
C8 0.083(5) 0.071(4) 0.078(6) 0.004(4) 0.005(4) 0.039(4)
C9 0.082(5) 0.146(9) 0.084(8) -0.057(7) -0.033(5) 0.064(6)
C10 0.179(14) 0.28(2) 0.21(2) -0.052(17) -0.017(14) 0.178(16)
C11 0.097(7) 0.146(10) 0.103(10) -0.020(9) -0.004(7) 0.013(7)
C12 0.117(9) 0.245(16) 0.142(13) -0.110(12) -0.074(9) 0.092(10)
C13 0.065(4) 0.054(3) 0.057(4) -0.006(3) 0.006(3) 0.031(3)
C14 0.069(4) 0.051(3) 0.076(6) -0.016(4) 0.006(4) 0.023(3)
C15 0.077(5) 0.064(4) 0.086(7) -0.032(5) -0.002(5) 0.027(4)
C16 0.103(7) 0.099(6) 0.075(7) -0.037(5) -0.014(5) 0.061(6)
C17 0.118(7) 0.098(6) 0.056(6) -0.004(5) 0.006(5) 0.059(6)
C18 0.082(5) 0.052(3) 0.065(5) 0.002(3) 0.007(4) 0.019(3)
O3 0.094(4) 0.090(3) 0.041(3) 0.005(3) 0.001(2) 0.061(3)

loop_
_atom_type_symbol
_atom_type_description
_atom_type_scat_dispersion_real
_atom_type_scat_dispersion_imag
_atom_type_scat_source
C C 0.0033 0.0016 'International Tables Vol C Tables 4.2.6.8 and 6.1.1.4'
H H 0.0000 0.0000 'International Tables Vol C Tables 4.2.6.8 and 6.1.1.4'
N N 0.0061 0.0033 'International Tables Vol C Tables 4.2.6.8 and 6.1.1.4'
O O 0.0106 0.0060 'International Tables Vol C Tables 4.2.6.8 and 6.1.1.4'
S S 0.1246 0.1234 'International Tables Vol C Tables 4.2.6.8 and 6.1.1.4'

loop_
_citation_id
_citation_doi
_citation_year
1 10.1021/acs.orglett.9b02405 2019

loop_
_geom_angle_atom_site_label_1
_geom_angle_atom_site_label_2
_geom_angle_atom_site_label_3
_geom_angle
_geom_angle_site_symmetry_1
_geom_angle_site_symmetry_3
_geom_angle_publ_flag
O1 S1 N1 111.6(3) . . ?
O1 S1 C9 104.0(4) . . ?
N1 S1 C9 99.0(4) . . ?
O2 S2 C13 108.9(3) . . ?
O2 S2 C2 105.8(3) . . ?
C13 S2 C2 94.2(3) . . ?
C1 N1 S1 118.0(5) . . ?
C1 N1 H1N 116(5) . . ?
S1 N1 H1N 113(5) . . ?
N1 C1 C3 117.1(5) . . ?
N1 C1 C2 107.9(5) . . ?
C3 C1 C2 108.4(5) . . ?
N1 C1 H1 107.7 . . ?
C3 C1 H1 107.7 . . ?
C2 C1 H1 107.7 . . ?
C1 C2 S2 112.7(5) . . ?
C1 C2 H2A 109.1 . . ?
S2 C2 H2A 109.1 . . ?
C1 C2 H2B 109.1 . . ?
S2 C2 H2B 109.1 . . ?
H2A C2 H2B 107.8 . . ?
C4 C3 C8 118.1(7) . . ?
C4 C3 C1 122.8(7) . . ?
C8 C3 C1 119.2(6) . . ?
C3 C4 C5 119.7(9) . . ?
C3 C4 H4 120.1 . . ?
C5 C4 H4 120.1 . . ?
C6 C5 C4 120.3(9) . . ?
C6 C5 H5 119.8 . . ?
C4 C5 H5 119.8 . . ?
C7 C6 C5 119.7(10) . . ?
C7 C6 H6 120.1 . . ?
C5 C6 H6 120.1 . . ?
C6 C7 C8 119.8(10) . . ?
C6 C7 H7 120.1 . . ?
C8 C7 H7 120.1 . . ?
C7 C8 C3 122.0(8) . . ?
C7 C8 H8 119.0 . . ?
C3 C8 H8 119.0 . . ?
C11 C9 C12 109.1(12) . . ?
C11 C9 C10 113.3(12) . . ?
C12 C9 C10 113.9(11) . . ?
C11 C9 S1 111.6(8) . . ?
C12 C9 S1 104.9(8) . . ?
C10 C9 S1 103.7(10) . . ?
C9 C10 H10A 109.5 . . ?
C9 C10 H10B 109.5 . . ?
H10A C10 H10B 109.5 . . ?
C9 C10 H10C 109.5 . . ?
H10A C10 H10C 109.5 . . ?
H10B C10 H10C 109.5 . . ?
C9 C11 H11A 109.5 . . ?
C9 C11 H11B 109.5 . . ?
H11A C11 H11B 109.5 . . ?
C9 C11 H11C 109.5 . . ?
H11A C11 H11C 109.5 . . ?
H11B C11 H11C 109.5 . . ?
C9 C12 H12A 109.5 . . ?
C9 C12 H12B 109.5 . . ?
H12A C12 H12B 109.5 . . ?
C9 C12 H12C 109.5 . . ?
H12A C12 H12C 109.5 . . ?
H12B C12 H12C 109.5 . . ?
C18 C13 C14 121.1(7) . . ?
C18 C13 S2 118.2(5) . . ?
C14 C13 S2 120.5(6) . . ?
C15 C14 C13 118.0(8) . . ?
C15 C14 H14 121.0 . . ?
C13 C14 H14 121.0 . . ?
C16 C15 C14 121.0(7) . . ?
C16 C15 H15 119.5 . . ?
C14 C15 H15 119.5 . . ?
C17 C16 C15 121.4(9) . . ?
C17 C16 H16 119.3 . . ?
C15 C16 H16 119.3 . . ?
C16 C17 C18 118.5(9) . . ?
C16 C17 H17 120.7 . . ?
C18 C17 H17 120.7 . . ?
C13 C18 C17 119.9(7) . . ?
C13 C18 H18 120.0 . . ?
C17 C18 H18 120.0 . . ?
H1W O3 H2W 107(4) . . ?

loop_
_geom_bond_atom_site_label_1
_geom_bond_atom_site_label_2
_geom_bond_distance
_geom_bond_site_symmetry_2
_geom_bond_publ_flag
S1 O1 1.486(5) . ?
S1 N1 1.632(6) . ?
S1 C9 1.830(10) . ?
S2 O2 1.501(5) . ?
S2 C13 1.777(7) . ?
S2 C2 1.814(7) . ?
N1 C1 1.465(8) . ?
N1 H1N 0.90(3) . ?
C1 C3 1.514(9) . ?
C1 C2 1.530(9) . ?
C1 H1 1.0000 . ?
C2 H2A 0.9900 . ?
C2 H2B 0.9900 . ?
C3 C4 1.383(9) . ?
C3 C8 1.387(9) . ?
C4 C5 1.397(11) . ?
C4 H4 0.9500 . ?
C5 C6 1.383(13) . ?
C5 H5 0.9500 . ?
C6 C7 1.360(12) . ?
C6 H6 0.9500 . ?
C7 C8 1.371(10) . ?
C7 H7 0.9500 . ?
C8 H8 0.9500 . ?
C9 C11 1.473(17) . ?
C9 C12 1.518(15) . ?
C9 C10 1.58(2) . ?
C10 H10A 0.9800 . ?
C10 H10B 0.9800 . ?
C10 H10C 0.9800 . ?
C11 H11A 0.9800 . ?
C11 H11B 0.9800 . ?
C11 H11C 0.9800 . ?
C12 H12A 0.9800 . ?
C12 H12B 0.9800 . ?
C12 H12C 0.9800 . ?
C13 C18 1.375(11) . ?
C13 C14 1.389(9) . ?
C14 C15 1.380(12) . ?
C14 H14 0.9500 . ?
C15 C16 1.375(14) . ?
C15 H15 0.9500 . ?
C16 C17 1.355(13) . ?
C16 H16 0.9500 . ?
C17 C18 1.407(13) . ?
C17 H17 0.9500 . ?
C18 H18 0.9500 . ?
O3 H1W 0.90(3) . ?
O3 H2W 0.88(3) . ?

loop_
_geom_hbond_atom_site_label_D
_geom_hbond_atom_site_label_H
_geom_hbond_atom_site_label_A
_geom_hbond_distance_DH
_geom_hbond_distance_HA
_geom_hbond_distance_DA
_geom_hbond_angle_DHA
_geom_hbond_site_symmetry_A
N1 H1N O3 0.90(3) 2.15(4) 2.987(8) 153(7) .

loop_
_geom_torsion_atom_site_label_1
_geom_torsion_atom_site_label_2
_geom_torsion_atom_site_label_3
_geom_torsion_atom_site_label_4
_geom_torsion
_geom_torsion_site_symmetry_1
_geom_torsion_site_symmetry_2
_geom_torsion_site_symmetry_3
_geom_torsion_site_symmetry_4
_geom_torsion_publ_flag
O1 S1 N1 C1 -98.8(5) . . . . ?
C9 S1 N1 C1 152.1(6) . . . . ?
S1 N1 C1 C3 74.2(7) . . . . ?
S1 N1 C1 C2 -163.2(4) . . . . ?
N1 C1 C2 S2 59.2(5) . . . . ?
C3 C1 C2 S2 -173.0(4) . . . . ?
O2 S2 C2 C1 68.1(5) . . . . ?
C13 S2 C2 C1 179.0(5) . . . . ?
N1 C1 C3 C4 13.1(11) . . . . ?
C2 C1 C3 C4 -109.2(9) . . . . ?
N1 C1 C3 C8 -166.6(7) . . . . ?
C2 C1 C3 C8 71.1(9) . . . . ?
C8 C3 C4 C5 0.9(15) . . . . ?
C1 C3 C4 C5 -178.9(10) . . . . ?
C3 C4 C5 C6 -5(2) . . . . ?
C4 C5 C6 C7 6(2) . . . . ?
C5 C6 C7 C8 -4(2) . . . . ?
C6 C7 C8 C3 -0.5(17) . . . . ?
C4 C3 C8 C7 1.9(14) . . . . ?
C1 C3 C8 C7 -178.3(9) . . . . ?
O1 S1 C9 C11 -59.2(9) . . . . ?
N1 S1 C9 C11 55.9(9) . . . . ?
O1 S1 C9 C12 58.8(11) . . . . ?
N1 S1 C9 C12 173.9(10) . . . . ?
O1 S1 C9 C10 178.6(9) . . . . ?
N1 S1 C9 C10 -66.3(10) . . . . ?
O2 S2 C13 C18 -156.6(6) . . . . ?
C2 S2 C13 C18 95.2(6) . . . . ?
O2 S2 C13 C14 28.7(6) . . . . ?
C2 S2 C13 C14 -79.6(6) . . . . ?
C18 C13 C14 C15 -0.2(11) . . . . ?
S2 C13 C14 C15 174.4(6) . . . . ?
C13 C14 C15 C16 -0.6(11) . . . . ?
C14 C15 C16 C17 2.4(13) . . . . ?
C15 C16 C17 C18 -3.3(14) . . . . ?
C14 C13 C18 C17 -0.7(12) . . . . ?
S2 C13 C18 C17 -175.5(6) . . . . ?
C16 C17 C18 C13 2.4(13) . . . . ?
